data_7046416
loop_
_publ_author_name
'Xiao, Zhao-Xin'
'Miao, Hao'
'Shao, Dong'
'Wei, Hai-Yan'
'Zhang, Yi-Quan'
'Wang, Xin-Yi'

_publ_section_title
;
 A family of lanthanide compounds with reduced nitronyl nitroxide
 diradical: syntheses, structures and magnetic properties.
;
_journal_issue 24
_journal_name_full 'Dalton transactions (Cambridge, England : 2003)'
_journal_page_first 7925
_journal_page_last 7933
_journal_paper_doi 10.1039/c8dt01112e
_journal_volume 47
_journal_year 2018
_chemical_formula_sum 'C50 H42 F36 Gd2 N6 O16'
_chemical_formula_weight 1981.39
_space_group_crystal_system triclinic
_space_group_IT_number 2
_space_group_name_Hall '-P 1'
_space_group_name_H-M_alt 'P -1'
_symmetry_space_group_name_Hall '-P 1'
_symmetry_space_group_name_H-M 'P -1'
_atom_sites_solution_hydrogens mixed
_audit_creation_method SHELXL-2014/7
_audit_update_record
;
2018-03-22 deposited with the CCDC.
2018-05-21 downloaded from the CCDC.
;
_cell_angle_alpha 87.435(7)
_cell_angle_beta 70.794(7)
_cell_angle_gamma 89.107(7)
_cell_formula_units_Z 1
_cell_length_a 12.295(7)
_cell_length_b 12.432(7)
_cell_length_c 13.083(7)
_cell_measurement_reflns_used 2751
_cell_measurement_temperature 296(2)
_cell_measurement_theta_max 22.48
_cell_measurement_theta_min 2.28
_cell_volume 1886.6(18)
_computing_cell_refinement 'Bruker SAINT'
_computing_data_collection 'Bruker APEX2'
_computing_data_reduction 'Bruker SAINT'
_computing_molecular_graphics 'Bruker SHELXTL'
_computing_publication_material 'Bruker SHELXTL'
_computing_structure_refinement 'SHELXL-2014 (Sheldrick 2014)'
_computing_structure_solution 'SHELXS-97 (Sheldrick 2008)'
_diffrn_ambient_temperature 296(2)
_diffrn_measured_fraction_theta_full 0.978
_diffrn_measured_fraction_theta_max 0.971
_diffrn_measurement_device_type 'Bruker APEX-II CCD'
_diffrn_measurement_method '\f and \w scans'
_diffrn_radiation_type MoK\a
_diffrn_radiation_wavelength 0.71073
_diffrn_reflns_av_R_equivalents 0.0458
_diffrn_reflns_av_unetI/netI 0.0963
_diffrn_reflns_Laue_measured_fraction_full 0.978
_diffrn_reflns_Laue_measured_fraction_max 0.971
_diffrn_reflns_limit_h_max 14
_diffrn_reflns_limit_h_min -15
_diffrn_reflns_limit_k_max 16
_diffrn_reflns_limit_k_min -15
_diffrn_reflns_limit_l_max 17
_diffrn_reflns_limit_l_min -16
_diffrn_reflns_number 11198
_diffrn_reflns_point_group_measured_fraction_full 0.978
_diffrn_reflns_point_group_measured_fraction_max 0.971
_diffrn_reflns_theta_full 25.242
_diffrn_reflns_theta_max 27.570
_diffrn_reflns_theta_min 1.650
_exptl_absorpt_coefficient_mu 1.892
_exptl_absorpt_correction_T_max 0.7456
_exptl_absorpt_correction_T_min 0.4503
_exptl_absorpt_correction_type multi-scan
_exptl_absorpt_process_details 'SADABS: Bruker, 2000'
_exptl_crystal_colour colorless
_exptl_crystal_density_diffrn 1.744
_exptl_crystal_description rod
_exptl_crystal_F_000 964
_exptl_crystal_size_max 0.280
_exptl_crystal_size_mid 0.230
_exptl_crystal_size_min 0.230
_refine_diff_density_max 1.402
_refine_diff_density_min -1.907
_refine_diff_density_rms 0.122
_refine_ls_extinction_method none
_refine_ls_goodness_of_fit_ref 0.955
_refine_ls_hydrogen_treatment mixed
_refine_ls_matrix_type full
_refine_ls_number_parameters 661
_refine_ls_number_reflns 8448
_refine_ls_number_restraints 438
_refine_ls_restrained_S_all 0.969
_refine_ls_R_factor_all 0.0807
_refine_ls_R_factor_gt 0.0528
_refine_ls_shift/su_max 0.037
_refine_ls_shift/su_mean 0.003
_refine_ls_structure_factor_coef Fsqd
_refine_ls_weighting_details 'w=1/[\s^2^(Fo^2^)+(0.0683P)^2^] where P=(Fo^2^+2Fc^2^)/3'
_refine_ls_weighting_scheme calc
_refine_ls_wR_factor_gt 0.1242
_refine_ls_wR_factor_ref 0.1427
_reflns_Friedel_coverage 0.000
_reflns_number_gt 5926
_reflns_number_total 8448
_reflns_threshold_expression 'I > 2\s(I)'
_cod_data_source_file c8dt01112e2.cif
_cod_data_source_block BHIMPz-Gd
_cod_depositor_comments
;
The following automatic conversions were performed:

'_exptl_absorpt_correction_type' value 'multi-Scan' changed to
'multi-scan' according to
/home/data/users/saulius/crontab/automatic-downloads/rss-feeds/RSC/lib/dictionaries/cif_core.dic
dictionary named 'cif_core.dic' version 2.4.2 from 2011-04-26.

Automatic conversion script
Id: cif_fix_values 4973 2017-02-22 13:04:09Z antanas 

 Adding full bibliography for 7046416--7046422.cif.
;
_cod_database_code 7046416
_shelx_shelxl_version_number 2014/7
_shelx_space_group_comment
;
The symmetry employed for this shelxl refinement is uniquely defined
by the following loop, which should always be used as a source of
symmetry information in preference to the above space-group names.
They are only intended as comments.
;
_shelx_estimated_absorpt_t_min 0.619
_shelx_estimated_absorpt_t_max 0.670

loop_
_space_group_symop_operation_xyz
'x, y, z'
'-x, -y, -z'

loop_
_atom_site_label
_atom_site_type_symbol
_atom_site_fract_x
_atom_site_fract_y
_atom_site_fract_z
_atom_site_U_iso_or_equiv
_atom_site_adp_type
_atom_site_occupancy
_atom_site_site_symmetry_order
_atom_site_calc_flag
_atom_site_refinement_flags_posn
_atom_site_refinement_flags_adp
_atom_site_refinement_flags_occupancy
_atom_site_disorder_assembly
_atom_site_disorder_group
Gd1 Gd 0.50842(3) 0.83581(2) 0.67808(2) 0.04119(12) Uani 1 1 d . U . . .
O1 O 0.5939(3) 0.8134(3) 0.4889(3) 0.0431(9) Uani 1 1 d . U . . .
O7 O 0.6718(4) 0.9290(4) 0.6894(4) 0.0560(11) Uani 1 1 d . U . . .
O5 O 0.6443(4) 0.6894(3) 0.6752(4) 0.0538(11) Uani 1 1 d . U . . .
O2 O 0.3488(4) 0.8308(4) 0.6027(4) 0.0584(12) Uani 1 1 d . U . . .
O8 O 0.5121(5) 1.0264(4) 0.6110(4) 0.0521(11) Uani 1 1 d D U . . .
N1 N 0.6866(4) 0.7523(4) 0.4347(4) 0.0396(11) Uani 1 1 d . U . . .
O6 O 0.5128(4) 0.8132(4) 0.8623(3) 0.0546(11) Uani 1 1 d . U . . .
O3 O 0.3374(4) 0.9063(4) 0.8046(4) 0.0571(12) Uani 1 1 d . U . . .
O4 O 0.4042(4) 0.6754(4) 0.7464(4) 0.0589(12) Uani 1 1 d . U . . .
N3 N 0.5982(4) 0.4888(4) 0.5316(4) 0.0444(12) Uani 1 1 d . U . . .
N2 N 0.7915(5) 0.6103(4) 0.3671(5) 0.0576(14) Uani 1 1 d D U . . .
F5A F 0.153(2) 0.9877(15) 0.9686(16) 0.142(7) Uani 0.721(11) 1 d . U P A 1
C17 C 0.5127(5) 0.4152(4) 0.5679(5) 0.0413(13) Uani 1 1 d . U . . .
C18 C 0.5846(5) 0.5719(4) 0.4676(5) 0.0421(13) Uani 1 1 d . U . . .
C19 C 0.6864(5) 0.6469(5) 0.4259(5) 0.0420(13) Uani 1 1 d . U . . .
F16A F 0.8046(12) 1.1111(10) 0.7366(11) 0.130(5) Uani 0.721(11) 1 d . U P A 1
F18A F 0.8924(13) 0.9985(12) 0.6174(11) 0.098(4) Uani 0.721(11) 1 d . U P A 1
C20 C 0.8004(6) 0.8005(5) 0.3629(5) 0.0537(16) Uani 1 1 d . U . . .
F7A F 0.8040(10) 0.5135(11) 0.6373(9) 0.112(4) Uani 0.721(11) 1 d . U P A 1
C16 C 0.5269(6) 0.3242(5) 0.6433(6) 0.0594(18) Uani 1 1 d . U . . .
H16A H 0.5424 0.2584 0.6053 0.089 Uiso 1 1 calc R U . . .
H16B H 0.4575 0.3165 0.7043 0.089 Uiso 1 1 calc R U . . .
H16C H 0.5899 0.3400 0.6682 0.089 Uiso 1 1 calc R U . . .
C9 C 0.4229(7) 0.5972(5) 0.8035(6) 0.0579(17) Uani 1 1 d . U . . .
F17A F 0.9076(9) 0.9711(12) 0.7807(10) 0.107(4) Uani 0.721(11) 1 d . U P A 1
F13A F 0.4723(13) 0.7185(12) 1.0590(9) 0.120(4) Uani 0.721(11) 1 d . U P A 1
C3 C 0.1822(6) 0.8302(6) 0.7634(6) 0.0658(19) Uani 1 1 d . U . . .
H3 H 0.1051 0.8105 0.7922 0.079 Uiso 1 1 calc R U . . .
C4 C 0.2356(6) 0.8762(6) 0.8305(5) 0.0570(17) Uani 1 1 d . U . . .
C2 C 0.2427(6) 0.8130(6) 0.6531(6) 0.0597(18) Uani 1 1 d . U . . .
F3A F 0.2001(10) 0.6675(9) 0.5639(12) 0.118(4) Uani 0.721(11) 1 d . U P A 1
F8A F 0.7359(15) 0.4737(15) 0.8087(11) 0.150(7) Uani 0.721(11) 1 d . U P A 1
C23 C 0.8794(6) 0.6987(6) 0.3471(6) 0.0604(18) Uani 1 1 d . U . . .
C22 C 0.7796(7) 0.8357(8) 0.2549(7) 0.085(3) Uani 1 1 d . U . . .
H22A H 0.7199 0.8893 0.2689 0.128 Uiso 1 1 calc R U . . .
H22B H 0.7567 0.7744 0.2248 0.128 Uiso 1 1 calc R U . . .
H22C H 0.8494 0.8652 0.2044 0.128 Uiso 1 1 calc R U . . .
C8 C 0.5304(7) 0.5589(6) 0.8042(6) 0.069(2) Uani 1 1 d . U . . .
H8 H 0.5339 0.5011 0.8507 0.082 Uiso 1 1 calc R U . . .
C14 C 0.7217(6) 0.9345(6) 0.7597(6) 0.0584(17) Uani 1 1 d . U . . .
F6A F 0.2165(10) 0.8547(12) 1.0185(8) 0.115(4) Uani 0.721(11) 1 d . U P A 1
C12 C 0.5804(6) 0.8384(5) 0.9116(5) 0.0547(16) Uani 1 1 d . U . . .
C7 C 0.6325(7) 0.6059(6) 0.7364(6) 0.0620(18) Uani 1 1 d . U . . .
F1A F 0.2078(12) 0.8228(11) 0.4858(11) 0.130(4) Uani 0.721(11) 1 d . U P A 1
F2A F 0.0599(10) 0.7707(14) 0.6336(12) 0.138(5) Uani 0.721(11) 1 d . U P A 1
F4A F 0.0582(11) 0.8494(12) 0.9838(10) 0.120(4) Uani 0.721(11) 1 d . U P A 1
C13 C 0.6853(7) 0.8925(7) 0.8676(6) 0.068(2) Uani 1 1 d . U . . .
H13 H 0.7319 0.9010 0.9101 0.082 Uiso 1 1 calc R U . . .
C25 C 0.9696(8) 0.6904(8) 0.2364(8) 0.097(3) Uani 1 1 d . U . . .
H25A H 1.0115 0.6242 0.2339 0.146 Uiso 1 1 calc R U . . .
H25B H 1.0219 0.7500 0.2230 0.146 Uiso 1 1 calc R U . . .
H25C H 0.9328 0.6918 0.1821 0.146 Uiso 1 1 calc R U . . .
F15A F 0.6267(9) 0.7840(11) 1.0704(7) 0.117(4) Uani 0.721(11) 1 d . U P A 1
C6 C 0.7471(9) 0.5518(8) 0.7363(8) 0.085(3) Uani 1 1 d . U . . .
F12A F 0.2348(10) 0.6051(9) 0.9340(12) 0.153(5) Uani 0.721(11) 1 d . U P A 1
C24 C 0.9357(8) 0.6889(10) 0.4385(9) 0.106(3) Uani 1 1 d . U . . .
H24A H 0.8785 0.7019 0.5071 0.159 Uiso 1 1 calc R U . . .
H24B H 0.9964 0.7409 0.4240 0.159 Uiso 1 1 calc R U . . .
H24C H 0.9668 0.6178 0.4404 0.159 Uiso 1 1 calc R U . . .
C10 C 0.3118(10) 0.5386(8) 0.8764(9) 0.092(3) Uani 1 1 d . U . . .
F14A F 0.4771(15) 0.8841(11) 1.0911(8) 0.143(5) Uani 0.721(11) 1 d . U P A 1
C1 C 0.1745(8) 0.7678(9) 0.5851(9) 0.084(3) Uani 1 1 d . U . . .
C5 C 0.1611(9) 0.8943(9) 0.9508(8) 0.085(3) Uani 1 1 d . U . . .
F9A F 0.8211(13) 0.6214(12) 0.7471(16) 0.148(5) Uani 0.721(11) 1 d . U P A 1
F11A F 0.2715(14) 0.4770(17) 0.8237(11) 0.190(7) Uani 0.721(11) 1 d . U P A 1
C21 C 0.8289(8) 0.8972(7) 0.4106(9) 0.098(3) Uani 1 1 d . U . . .
H21A H 0.7694 0.9502 0.4182 0.146 Uiso 1 1 calc R U . . .
H21B H 0.9010 0.9263 0.3640 0.146 Uiso 1 1 calc R U . . .
H21C H 0.8349 0.8781 0.4804 0.146 Uiso 1 1 calc R U . . .
C11 C 0.5409(9) 0.8064(8) 1.0342(7) 0.081(2) Uani 1 1 d . U . . .
C15 C 0.8341(8) 1.0006(9) 0.7218(8) 0.085(3) Uani 1 1 d . U . . .
F10A F 0.3335(10) 0.4742(10) 0.9532(10) 0.164(5) Uani 0.721(11) 1 d . U P A 1
H8WA H 0.469(7) 1.062(9) 0.583(8) 0.18(6) Uiso 1 1 d D . . . .
H8WB H 0.583(3) 1.027(9) 0.573(7) 0.14(5) Uiso 1 1 d D . . . .
H15 H 0.807(5) 0.531(2) 0.353(4) 0.041(15) Uiso 1 1 d D . . . .
F10B F 0.317(2) 0.437(2) 0.869(2) 0.098(8) Uiso 0.279(11) 1 d . . P A 2
F11B F 0.218(2) 0.554(2) 0.832(2) 0.097(7) Uiso 0.279(11) 1 d . . P A 2
F12B F 0.276(2) 0.575(3) 0.966(2) 0.101(8) Uiso 0.279(11) 1 d . . P A 2
F13B F 0.427(3) 0.812(4) 1.078(2) 0.132(11) Uani 0.279(11) 1 d . U P A 2
F14B F 0.577(3) 0.865(3) 1.089(2) 0.124(10) Uani 0.279(11) 1 d . U P A 2
F15B F 0.542(3) 0.700(3) 1.041(3) 0.123(10) Uani 0.279(11) 1 d . U P A 2
F7B F 0.831(3) 0.567(3) 0.658(3) 0.127(12) Uani 0.279(11) 1 d . U P A 2
F8B F 0.731(3) 0.445(2) 0.762(3) 0.103(9) Uani 0.279(11) 1 d . U P A 2
F9B F 0.775(3) 0.601(3) 0.818(2) 0.107(9) Uani 0.279(11) 1 d . U P A 2
F2B F 0.138(3) 0.659(3) 0.628(3) 0.137(12) Uani 0.279(11) 1 d . U P A 2
F1B F 0.083(3) 0.822(2) 0.589(2) 0.090(8) Uani 0.279(11) 1 d . U P A 2
F3B F 0.227(3) 0.753(3) 0.485(3) 0.118(10) Uani 0.279(11) 1 d . U P A 2
F4B F 0.051(3) 0.903(3) 0.955(3) 0.138(13) Uani 0.279(11) 1 d . U P A 2
F5B F 0.161(3) 1.016(3) 0.977(2) 0.062(6) Uani 0.279(11) 1 d . U P A 2
F6B F 0.168(3) 0.810(3) 1.005(3) 0.125(11) Uani 0.279(11) 1 d . U P A 2
F16B F 0.823(3) 1.091(3) 0.694(3) 0.110(8) Uani 0.279(11) 1 d . U P A 2
F17B F 0.882(3) 1.021(2) 0.781(3) 0.086(8) Uani 0.279(11) 1 d . U P A 2
F18B F 0.907(3) 0.951(3) 0.632(3) 0.096(10) Uani 0.279(11) 1 d . U P A 2

loop_
_atom_site_aniso_label
_atom_site_aniso_U_11
_atom_site_aniso_U_22
_atom_site_aniso_U_33
_atom_site_aniso_U_23
_atom_site_aniso_U_13
_atom_site_aniso_U_12
Gd1 0.04625(19) 0.03247(16) 0.04383(18) 0.00131(11) -0.01364(13) -0.00369(11)
O1 0.044(2) 0.033(2) 0.046(2) -0.0038(16) -0.0073(18) -0.0009(17)
O7 0.059(3) 0.060(3) 0.053(3) 0.002(2) -0.024(2) -0.013(2)
O5 0.066(3) 0.041(2) 0.056(3) 0.0036(19) -0.023(2) 0.006(2)
O2 0.051(3) 0.066(3) 0.058(3) 0.000(2) -0.019(2) -0.004(2)
O8 0.059(3) 0.033(2) 0.064(3) 0.005(2) -0.021(3) 0.001(2)
N1 0.042(3) 0.034(2) 0.040(2) -0.0020(19) -0.009(2) -0.007(2)
O6 0.065(3) 0.052(3) 0.049(2) 0.001(2) -0.022(2) -0.005(2)
O3 0.050(3) 0.054(3) 0.061(3) -0.010(2) -0.009(2) 0.004(2)
O4 0.065(3) 0.038(2) 0.074(3) 0.010(2) -0.024(2) -0.006(2)
N3 0.053(3) 0.029(2) 0.053(3) -0.001(2) -0.021(2) -0.003(2)
N2 0.049(3) 0.037(3) 0.077(4) -0.006(3) -0.006(3) -0.001(2)
F5A 0.185(13) 0.103(11) 0.109(9) -0.046(7) -0.001(8) 0.014(9)
C17 0.050(3) 0.027(3) 0.046(3) -0.004(2) -0.016(3) -0.002(2)
C18 0.051(3) 0.029(3) 0.043(3) -0.003(2) -0.010(3) -0.009(2)
C19 0.046(3) 0.032(3) 0.046(3) -0.001(2) -0.013(3) -0.004(2)
F16A 0.130(9) 0.099(7) 0.140(10) -0.032(6) -0.011(7) -0.060(7)
F18A 0.079(7) 0.139(11) 0.075(5) 0.002(7) -0.023(5) -0.046(8)
C20 0.052(4) 0.041(3) 0.059(4) -0.006(3) -0.006(3) -0.010(3)
F7A 0.096(7) 0.133(9) 0.109(7) -0.035(6) -0.036(5) 0.057(6)
C16 0.076(5) 0.040(4) 0.072(4) 0.013(3) -0.039(4) -0.015(3)
C9 0.073(4) 0.038(3) 0.058(4) -0.003(3) -0.014(3) -0.006(3)
F17A 0.067(6) 0.164(11) 0.105(6) 0.014(7) -0.053(5) -0.026(6)
F13A 0.148(10) 0.128(9) 0.082(6) 0.032(6) -0.038(7) -0.045(9)
C3 0.048(4) 0.065(4) 0.080(5) 0.004(4) -0.015(3) -0.005(3)
C4 0.057(4) 0.055(4) 0.051(4) 0.005(3) -0.008(3) 0.008(3)
C2 0.056(4) 0.055(4) 0.073(4) 0.003(3) -0.028(3) -0.005(3)
F3A 0.116(8) 0.085(6) 0.164(10) -0.054(7) -0.053(7) 0.001(6)
F8A 0.140(9) 0.177(15) 0.125(9) 0.065(9) -0.045(8) 0.055(9)
C23 0.045(4) 0.054(4) 0.072(4) -0.002(3) -0.004(3) -0.004(3)
C22 0.073(5) 0.094(6) 0.073(5) 0.030(5) -0.008(4) 0.000(5)
C8 0.089(5) 0.048(4) 0.061(4) 0.009(3) -0.015(4) 0.004(4)
C14 0.053(4) 0.054(4) 0.068(4) -0.007(3) -0.019(3) -0.003(3)
F6A 0.122(8) 0.154(10) 0.056(5) 0.015(6) -0.016(5) 0.038(7)
C12 0.070(4) 0.047(4) 0.047(3) -0.001(3) -0.021(3) 0.002(3)
C7 0.078(5) 0.056(4) 0.057(4) -0.003(3) -0.029(3) 0.011(3)
F1A 0.172(10) 0.134(9) 0.135(8) 0.004(7) -0.120(8) -0.007(8)
F2A 0.062(5) 0.183(13) 0.182(11) -0.050(9) -0.052(7) -0.012(7)
F4A 0.079(7) 0.140(10) 0.099(7) 0.010(6) 0.026(5) -0.019(7)
C13 0.071(5) 0.078(5) 0.066(4) 0.005(4) -0.036(4) -0.014(4)
C25 0.080(6) 0.076(6) 0.103(7) -0.010(5) 0.015(5) -0.001(5)
F15A 0.133(7) 0.153(9) 0.083(5) 0.040(6) -0.067(5) -0.014(7)
C6 0.090(6) 0.083(6) 0.085(6) 0.011(5) -0.036(5) 0.016(5)
F12A 0.112(8) 0.100(7) 0.181(11) 0.034(7) 0.036(7) 0.022(6)
C24 0.084(6) 0.129(9) 0.120(8) 0.025(7) -0.058(6) -0.016(6)
C10 0.109(7) 0.062(5) 0.088(6) 0.008(5) -0.009(5) -0.013(5)
F14A 0.189(11) 0.129(9) 0.071(5) -0.015(5) 0.008(7) 0.045(9)
C1 0.070(5) 0.085(6) 0.101(6) -0.020(5) -0.033(5) -0.001(5)
C5 0.079(6) 0.083(6) 0.076(5) -0.007(5) -0.003(4) 0.016(5)
F9A 0.126(10) 0.151(10) 0.211(13) -0.046(10) -0.110(10) 0.025(8)
F11A 0.162(11) 0.233(14) 0.162(10) -0.029(10) -0.026(8) -0.134(11)
C21 0.072(5) 0.067(5) 0.130(8) -0.033(5) 0.005(5) -0.029(5)
C11 0.094(6) 0.082(5) 0.068(5) 0.008(4) -0.029(5) -0.005(5)
C15 0.077(5) 0.107(6) 0.080(5) -0.008(5) -0.038(4) -0.022(5)
F10A 0.169(9) 0.145(9) 0.139(9) 0.087(8) -0.010(7) -0.013(7)
F13B 0.130(17) 0.150(19) 0.108(15) -0.004(15) -0.029(13) 0.012(15)
F14B 0.143(18) 0.167(19) 0.072(12) -0.017(13) -0.048(12) -0.034(15)
F15B 0.150(18) 0.095(9) 0.112(15) 0.048(11) -0.035(14) 0.015(14)
F7B 0.100(16) 0.15(2) 0.124(18) 0.012(15) -0.029(14) 0.025(15)
F8B 0.103(14) 0.066(12) 0.14(2) 0.012(13) -0.048(14) 0.031(10)
F9B 0.099(15) 0.126(17) 0.114(15) -0.017(13) -0.057(12) 0.011(12)
F2B 0.133(19) 0.127(18) 0.150(19) -0.004(14) -0.045(14) -0.027(15)
F1B 0.084(15) 0.088(13) 0.122(16) -0.035(11) -0.063(12) 0.026(11)
F3B 0.107(15) 0.149(19) 0.104(15) -0.029(15) -0.041(12) -0.008(15)
F4B 0.089(16) 0.15(2) 0.15(2) -0.021(16) -0.006(14) 0.028(16)
F5B 0.085(12) 0.058(12) 0.047(9) -0.027(8) -0.024(8) 0.019(9)
F6B 0.15(2) 0.126(18) 0.083(14) 0.024(13) -0.019(13) -0.010(15)
F16B 0.103(10) 0.107(10) 0.116(11) -0.004(8) -0.030(8) -0.011(8)
F17B 0.087(12) 0.095(12) 0.086(11) -0.009(8) -0.041(8) -0.023(8)
F18B 0.058(12) 0.110(18) 0.112(18) -0.013(14) -0.017(11) -0.008(13)

loop_
_atom_type_symbol
_atom_type_description
_atom_type_scat_dispersion_real
_atom_type_scat_dispersion_imag
_atom_type_scat_source
C C 0.0033 0.0016 'International Tables Vol C Tables 4.2.6.8 and 6.1.1.4'
H H 0.0000 0.0000 'International Tables Vol C Tables 4.2.6.8 and 6.1.1.4'
N N 0.0061 0.0033 'International Tables Vol C Tables 4.2.6.8 and 6.1.1.4'
O O 0.0106 0.0060 'International Tables Vol C Tables 4.2.6.8 and 6.1.1.4'
F F 0.0171 0.0103 'International Tables Vol C Tables 4.2.6.8 and 6.1.1.4'
Gd Gd -0.1653 3.9035 'International Tables Vol C Tables 4.2.6.8 and 6.1.1.4'

loop_
_geom_angle_atom_site_label_1
_geom_angle_atom_site_label_2
_geom_angle_atom_site_label_3
_geom_angle
_geom_angle_site_symmetry_1
_geom_angle_site_symmetry_3
O4 Gd1 O1 105.17(15) . .
O4 Gd1 O7 139.40(16) . .
O1 Gd1 O7 92.83(15) . .
O4 Gd1 O3 79.34(17) . .
O1 Gd1 O3 140.16(16) . .
O7 Gd1 O3 109.38(17) . .
O4 Gd1 O6 75.66(16) . .
O1 Gd1 O6 150.77(16) . .
O7 Gd1 O6 71.41(15) . .
O3 Gd1 O6 69.07(16) . .
O4 Gd1 O5 71.04(16) . .
O1 Gd1 O5 78.60(14) . .
O7 Gd1 O5 77.54(17) . .
O3 Gd1 O5 137.24(16) . .
O6 Gd1 O5 74.09(15) . .
O4 Gd1 O2 72.62(16) . .
O1 Gd1 O2 73.41(15) . .
O7 Gd1 O2 147.98(16) . .
O3 Gd1 O2 70.37(16) . .
O6 Gd1 O2 132.01(16) . .
O5 Gd1 O2 125.53(16) . .
O4 Gd1 O8 149.48(17) . .
O1 Gd1 O8 80.19(15) . .
O7 Gd1 O8 68.47(17) . .
O3 Gd1 O8 78.09(17) . .
O6 Gd1 O8 114.32(16) . .
O5 Gd1 O8 138.62(17) . .
O2 Gd1 O8 80.58(17) . .
N1 O1 Gd1 129.6(3) . .
C14 O7 Gd1 135.3(4) . .
C7 O5 Gd1 129.7(5) . .
C2 O2 Gd1 128.1(4) . .
Gd1 O8 H8WA 132(9) . .
Gd1 O8 H8WB 96(7) . .
H8WA O8 H8WB 114(4) . .
C19 N1 O1 125.8(5) . .
C19 N1 C20 110.7(5) . .
O1 N1 C20 123.0(5) . .
C12 O6 Gd1 136.0(4) . .
C4 O3 Gd1 130.5(5) . .
C9 O4 Gd1 131.3(5) . .
C18 N3 C17 118.3(5) . .
C19 N2 C23 109.9(5) . .
C19 N2 H15 122(3) . .
C23 N2 H15 127(3) . .
N3 C17 C18 117.9(5) . 2_666
N3 C17 C16 117.8(5) . .
C18 C17 C16 124.2(5) 2_666 .
N3 C18 C17 123.8(5) . 2_666
N3 C18 C19 114.9(5) . .
C17 C18 C19 121.1(5) 2_666 .
N1 C19 N2 111.6(5) . .
N1 C19 C18 127.3(5) . .
N2 C19 C18 121.0(5) . .
C21 C20 N1 110.9(6) . .
C21 C20 C22 108.4(7) . .
N1 C20 C22 104.9(6) . .
C21 C20 C23 120.5(7) . .
N1 C20 C23 100.4(5) . .
C22 C20 C23 110.6(6) . .
C17 C16 H16A 109.5 . .
C17 C16 H16B 109.5 . .
H16A C16 H16B 109.5 . .
C17 C16 H16C 109.5 . .
H16A C16 H16C 109.5 . .
H16B C16 H16C 109.5 . .
O4 C9 C8 126.9(7) . .
O4 C9 C10 113.9(8) . .
C8 C9 C10 119.2(7) . .
C4 C3 C2 121.6(6) . .
C4 C3 H3 119.2 . .
C2 C3 H3 119.2 . .
O3 C4 C3 127.0(7) . .
O3 C4 C5 115.1(7) . .
C3 C4 C5 118.0(7) . .
O2 C2 C3 127.1(6) . .
O2 C2 C1 115.4(7) . .
C3 C2 C1 117.5(7) . .
N2 C23 C25 110.6(6) . .
N2 C23 C20 100.9(5) . .
C25 C23 C20 115.8(7) . .
N2 C23 C24 108.2(6) . .
C25 C23 C24 110.9(7) . .
C20 C23 C24 109.9(7) . .
C20 C22 H22A 109.5 . .
C20 C22 H22B 109.5 . .
H22A C22 H22B 109.5 . .
C20 C22 H22C 109.5 . .
H22A C22 H22C 109.5 . .
H22B C22 H22C 109.5 . .
C7 C8 C9 121.2(7) . .
C7 C8 H8 119.4 . .
C9 C8 H8 119.4 . .
O7 C14 C13 128.6(7) . .
O7 C14 C15 114.4(7) . .
C13 C14 C15 116.9(7) . .
O6 C12 C13 126.8(6) . .
O6 C12 C11 115.7(7) . .
C13 C12 C11 117.5(7) . .
O5 C7 C8 128.1(7) . .
O5 C7 C6 114.7(7) . .
C8 C7 C6 117.2(7) . .
C12 C13 C14 121.0(6) . .
C12 C13 H13 119.5 . .
C14 C13 H13 119.5 . .
C23 C25 H25A 109.5 . .
C23 C25 H25B 109.5 . .
H25A C25 H25B 109.5 . .
C23 C25 H25C 109.5 . .
H25A C25 H25C 109.5 . .
H25B C25 H25C 109.5 . .
F8A C6 F9A 108.4(13) . .
F8A C6 F7A 108.4(12) . .
F9A C6 F7A 101.8(13) . .
F7B C6 F8B 111(3) . .
F7B C6 F9B 103(2) . .
F8B C6 F9B 109(2) . .
F7B C6 C7 118.2(18) . .
F8A C6 C7 114.9(11) . .
F9A C6 C7 112.2(10) . .
F7A C6 C7 110.3(8) . .
F8B C6 C7 110.3(17) . .
F9B C6 C7 104.8(14) . .
C23 C24 H24A 109.5 . .
C23 C24 H24B 109.5 . .
H24A C24 H24B 109.5 . .
C23 C24 H24C 109.5 . .
H24A C24 H24C 109.5 . .
H24B C24 H24C 109.5 . .
F12B C10 F10B 118(2) . .
F11A C10 F12A 112.8(16) . .
F11A C10 F10A 105.1(13) . .
F12A C10 F10A 102.4(12) . .
F12B C10 F11B 105.0(18) . .
F10B C10 F11B 95.5(18) . .
F12B C10 C9 111.7(16) . .
F11A C10 C9 112.2(10) . .
F10B C10 C9 113.5(14) . .
F12A C10 C9 112.5(9) . .
F10A C10 C9 111.2(10) . .
F11B C10 C9 111.0(12) . .
F3B C1 F1B 106(2) . .
F3A C1 F2A 105.9(11) . .
F3A C1 F1A 105.4(11) . .
F2A C1 F1A 111.7(12) . .
F3B C1 F2B 102(2) . .
F1B C1 F2B 107(2) . .
F3B C1 C2 118.7(15) . .
F1B C1 C2 114.3(14) . .
F3A C1 C2 111.7(9) . .
F2A C1 C2 113.7(9) . .
F1A C1 C2 108.2(9) . .
F2B C1 C2 107.3(15) . .
F5A C5 F4A 109.9(15) . .
F6B C5 F4B 107(2) . .
F5A C5 F6A 102.8(14) . .
F4A C5 F6A 106.4(11) . .
F6B C5 F5B 131(2) . .
F4B C5 F5B 90(2) . .
F6B C5 C4 107.0(18) . .
F5A C5 C4 111.0(13) . .
F4A C5 C4 115.8(10) . .
F4B C5 C4 108(2) . .
F6A C5 C4 110.1(8) . .
F5B C5 C4 110.6(15) . .
C20 C21 H21A 109.5 . .
C20 C21 H21B 109.5 . .
H21A C21 H21B 109.5 . .
C20 C21 H21C 109.5 . .
H21A C21 H21C 109.5 . .
H21B C21 H21C 109.5 . .
F15A C11 F14A 109.4(12) . .
F14B C11 F13B 104(2) . .
F14B C11 F15B 125(2) . .
F13B C11 F15B 94(2) . .
F15A C11 F13A 106.2(10) . .
F14A C11 F13A 105.0(12) . .
F14B C11 C12 114.5(16) . .
F15A C11 C12 113.3(9) . .
F14A C11 C12 110.2(9) . .
F13B C11 C12 110.8(15) . .
F15B C11 C12 105.8(16) . .
F13A C11 C12 112.3(9) . .
F17B C15 F16B 96(2) . .
F17B C15 F18B 111(3) . .
F16B C15 F18B 107(2) . .
F18A C15 F17A 109.1(11) . .
F18A C15 F16A 102.9(12) . .
F17A C15 F16A 109.1(11) . .
F17B C15 C14 121.7(18) . .
F16B C15 C14 114(2) . .
F18A C15 C14 115.2(9) . .
F18B C15 C14 106.4(18) . .
F17A C15 C14 112.0(9) . .
F16A C15 C14 108.1(9) . .
C15 F16B F17B 41.5(16) . .
C15 F17B F16B 42.5(16) . .

loop_
_geom_bond_atom_site_label_1
_geom_bond_atom_site_label_2
_geom_bond_distance
_geom_bond_site_symmetry_2
Gd1 O4 2.364(4) .
Gd1 O1 2.376(4) .
Gd1 O7 2.383(4) .
Gd1 O3 2.390(5) .
Gd1 O6 2.432(4) .
Gd1 O5 2.445(4) .
Gd1 O2 2.472(5) .
Gd1 O8 2.485(5) .
O1 N1 1.367(6) .
O7 C14 1.267(8) .
O5 C7 1.262(8) .
O2 C2 1.271(8) .
O8 H8WA 0.85(2) .
O8 H8WB 0.85(2) .
N1 C19 1.320(7) .
N1 C20 1.520(8) .
O6 C12 1.259(8) .
O3 C4 1.243(8) .
O4 C9 1.263(8) .
N3 C18 1.344(8) .
N3 C17 1.353(7) .
N2 C19 1.352(8) .
N2 C23 1.507(9) .
N2 H15 1.02(2) .
F5A C5 1.191(19) .
C17 C18 1.423(9) 2_666
C17 C16 1.514(8) .
C18 C17 1.423(9) 2_666
C18 C19 1.509(8) .
F16A C15 1.421(19) .
F18A C15 1.318(17) .
C20 C21 1.476(10) .
C20 C22 1.560(11) .
C20 C23 1.562(10) .
F7A C6 1.357(15) .
C16 H16A 0.9600 .
C16 H16B 0.9600 .
C16 H16C 0.9600 .
C9 C8 1.402(11) .
C9 C10 1.555(12) .
F17A C15 1.402(15) .
F13A C11 1.352(15) .
C3 C4 1.402(10) .
C3 C2 1.413(10) .
C3 H3 0.9300 .
C4 C5 1.563(11) .
C2 C1 1.536(11) .
F3A C1 1.301(13) .
F8A C6 1.302(16) .
C23 C25 1.513(10) .
C23 C24 1.567(11) .
C22 H22A 0.9600 .
C22 H22B 0.9600 .
C22 H22C 0.9600 .
C8 C7 1.396(11) .
C8 H8 0.9300 .
C14 C13 1.411(10) .
C14 C15 1.543(11) .
F6A C5 1.356(15) .
C12 C13 1.397(10) .
C12 C11 1.551(10) .
C7 C6 1.551(12) .
F1A C1 1.379(16) .
F2A C1 1.342(15) .
F4A C5 1.319(16) .
C13 H13 0.9300 .
C25 H25A 0.9600 .
C25 H25B 0.9600 .
C25 H25C 0.9600 .
F15A C11 1.312(13) .
C6 F7B 1.20(4) .
C6 F9A 1.311(16) .
C6 F8B 1.36(3) .
C6 F9B 1.40(3) .
F12A C10 1.308(14) .
C24 H24A 0.9600 .
C24 H24B 0.9600 .
C24 H24C 0.9600 .
C10 F12B 1.22(3) .
C10 F11A 1.262(14) .
C10 F10B 1.28(3) .
C10 F10A 1.349(15) .
C10 F11B 1.46(3) .
F14A C11 1.326(14) .
C1 F3B 1.28(3) .
C1 F1B 1.29(3) .
C1 F2B 1.46(3) .
C5 F6B 1.25(4) .
C5 F4B 1.33(4) .
C5 F5B 1.56(3) .
C21 H21A 0.9600 .
C21 H21B 0.9600 .
C21 H21C 0.9600 .
C11 F14B 1.23(3) .
C11 F13B 1.33(3) .
C11 F15B 1.33(3) .
C15 F17B 1.16(3) .
C15 F16B 1.18(4) .
C15 F18B 1.38(4) .
F16B F17B 1.74(5) .
